data_1573050
loop_
_publ_author_name
'You, Lijun'
'Roth, Daniel'
'Greb, Lutz'

_publ_section_title
;
 Structural Constraint at a P--P Bond: Phosphinophosphination of Alkenes,
 Alkynes, and Carbonyls by a Concerted Mechanism
;
_journal_name_full 'Chemical Science'
_journal_paper_doi 10.1039/D4SC06581F
_journal_year 2024
_chemical_formula_moiety 'C24 B F20, C40 H42 N O P2, C5 H12, 2(C H2 Cl2)'
_chemical_formula_sum 'C71 H58 B Cl4 F20 N O P2'
_chemical_formula_weight 1535.73
_space_group_crystal_system triclinic
_space_group_IT_number 2
_space_group_name_Hall '-P 1'
_space_group_name_H-M_alt 'P -1'
_atom_sites_solution_hydrogens geom
_atom_sites_solution_primary direct
_audit_creation_method
;FinalCif V130 by Daniel Kratzert, Freiburg 2023, 
https://dkratzert.de/finalcif.html
;
_audit_update_record
;
2024-05-22 deposited with the CCDC.	2024-11-04 downloaded from the CCDC.
;
_cell_angle_alpha 114.495(14)
_cell_angle_beta 98.862(18)
_cell_angle_gamma 91.899(18)
_cell_formula_units_Z 2
_cell_length_a 13.127(4)
_cell_length_b 16.617(4)
_cell_length_c 17.814(6)
_cell_measurement_reflns_used 9501
_cell_measurement_temperature 120(2)
_cell_measurement_theta_max 30.2235
_cell_measurement_theta_min 2.3295
_cell_volume 3473.5(18)
_computing_cell_refinement 'SAINT V8.40B'
_computing_data_collection 'Bruker BIS V6.2.15/2021-03-15 and APEX4 2021.10-0'
_computing_data_reduction 'SAINT V8.40B'
_computing_structure_refinement 'SHELXL-2019/2 (Sheldrick, 2019)'
_computing_structure_solution 'SHELXT 2018/2 (Sheldrick, 2018)'
_diffrn_ambient_environment N~2~
_diffrn_ambient_temperature 120(2)
_diffrn_detector CPAD
_diffrn_detector_area_resol_mean 7.41
_diffrn_detector_type 'Bruker PHOTON III'
_diffrn_measured_fraction_theta_full 0.998
_diffrn_measured_fraction_theta_max 0.985
_diffrn_measurement_device 'three-circle diffractometer'
_diffrn_measurement_device_type 'Bruker D8 VENTURE dual wavelength Mo/Cu'
_diffrn_measurement_method '\w and \f scans'
_diffrn_measurement_specimen_support 'MiTeGen micromount'
_diffrn_radiation_monochromator 'mirror optics'
_diffrn_radiation_probe x-ray
_diffrn_radiation_type MoK\a
_diffrn_radiation_wavelength 0.71073
_diffrn_reflns_av_R_equivalents 0.0849
_diffrn_reflns_av_unetI/netI 0.0509
_diffrn_reflns_Laue_measured_fraction_full 0.998
_diffrn_reflns_Laue_measured_fraction_max 0.985
_diffrn_reflns_limit_h_max 18
_diffrn_reflns_limit_h_min -18
_diffrn_reflns_limit_k_max 23
_diffrn_reflns_limit_k_min -23
_diffrn_reflns_limit_l_max 25
_diffrn_reflns_limit_l_min -25
_diffrn_reflns_number 216120
_diffrn_reflns_point_group_measured_fraction_full 0.998
_diffrn_reflns_point_group_measured_fraction_max 0.985
_diffrn_reflns_theta_full 25.242
_diffrn_reflns_theta_max 30.511
_diffrn_reflns_theta_min 1.839
_diffrn_source 'microfocus sealed X-ray tube'
_diffrn_source_current 1.4
_diffrn_source_type 'Incoatec I\ms'
_diffrn_source_voltage 50.0
_exptl_absorpt_coefficient_mu 0.315
_exptl_absorpt_correction_T_max 0.7225
_exptl_absorpt_correction_T_min 0.6779
_exptl_absorpt_correction_type multi-scan
_exptl_absorpt_process_details
;SADABS-2016/2 - Bruker AXS area detector scaling and absorption correction: 
Krause, L., Herbst-Irmer, R., Sheldrick G.M. & Stalke D., J. Appl. Cryst. 48 
(2015) 3-10
;
_exptl_crystal_colour yellow
_exptl_crystal_density_diffrn 1.468
_exptl_crystal_description block
_exptl_crystal_F_000 1564
_exptl_crystal_recrystallization_method
;Single crystals suitable for X-ray diffraction were grown by gas phase diffusion
 of pentane into the CH2Cl2 solution at -40 &#8451;
;
_exptl_crystal_size_max 0.343
_exptl_crystal_size_mid 0.329
_exptl_crystal_size_min 0.319
_refine_diff_density_max 0.652
_refine_diff_density_min -0.505
_refine_diff_density_rms 0.080
_refine_ls_extinction_method none
_refine_ls_goodness_of_fit_ref 1.032
_refine_ls_hydrogen_treatment constr
_refine_ls_matrix_type full
_refine_ls_number_parameters 1013
_refine_ls_number_reflns 20898
_refine_ls_number_restraints 291
_refine_ls_restrained_S_all 1.053
_refine_ls_R_factor_all 0.0624
_refine_ls_R_factor_gt 0.0509
_refine_ls_shift/su_max 0.001
_refine_ls_shift/su_mean 0.000
_refine_ls_structure_factor_coef Fsqd
_refine_ls_weighting_details 'w=1/[\s^2^(Fo^2^)+(0.0683P)^2^+1.9869P] where P=(Fo^2^+2Fc^2^)/3'
_refine_ls_weighting_scheme calc
_refine_ls_wR_factor_gt 0.1314
_refine_ls_wR_factor_ref 0.1416
_reflns_Friedel_coverage 0.000
_reflns_number_gt 17117
_reflns_number_total 20898
_reflns_threshold_expression 'I > 2\s(I)'
_cod_data_source_file d4sc06581f2.cif
_cod_data_source_block ly105_a
_cod_database_code 1573050
_shelx_shelxl_version_number 2019/3
_shelx_space_group_comment
;
The symmetry employed for this shelxl refinement is uniquely defined
by the following loop, which should always be used as a source of
symmetry information in preference to the above space-group names.
They are only intended as comments.
;
_diffrn_measurement_ambient_temperature_device_make 'Oxford Cryostream 800'

loop_
_space_group_symop_operation_xyz
'x, y, z'
'-x, -y, -z'

loop_
_atom_site_label
_atom_site_type_symbol
_atom_site_fract_x
_atom_site_fract_y
_atom_site_fract_z
_atom_site_U_iso_or_equiv
_atom_site_adp_type
_atom_site_occupancy
_atom_site_site_symmetry_order
_atom_site_calc_flag
_atom_site_refinement_flags_posn
_atom_site_refinement_flags_adp
_atom_site_refinement_flags_occupancy
_atom_site_disorder_assembly
_atom_site_disorder_group
B1 B 0.44323(11) 0.53487(11) 0.75550(9) 0.0183(3) Uani 1 1 d . . . . .
P2 P 0.95064(3) 0.71501(2) 0.87685(2) 0.01680(7) Uani 1 1 d . . . . .
F2 F 0.58046(10) 0.73994(8) 1.06364(6) 0.0422(3) Uani 1 1 d . . . . .
C2 C 1.03339(12) 0.97549(10) 0.71970(9) 0.0220(3) Uani 1 1 d . . . . .
F4 F 0.63362(8) 0.43736(8) 0.96389(8) 0.0388(3) Uani 1 1 d . . . . .
C4 C 0.85225(12) 0.90827(10) 0.65701(9) 0.0227(3) Uani 1 1 d . . . . .
F5 F 0.53374(8) 0.40873(7) 0.81133(7) 0.0316(2) Uani 1 1 d . . . . .
C5 C 0.84911(11) 0.87984(10) 0.72061(9) 0.0211(3) Uani 1 1 d . . . . .
H5 H 0.788603 0.847233 0.721124 0.025 Uiso 1 1 calc R U . . .
F6 F 0.37932(8) 0.33334(6) 0.65623(6) 0.0317(2) Uani 1 1 d . . . . .
C6 C 0.93598(11) 0.90032(9) 0.78249(9) 0.0190(2) Uani 1 1 d . . . . .
F7 F 0.21005(10) 0.24715(7) 0.66134(8) 0.0440(3) Uani 1 1 d . . . . .
C7 C 0.86239(10) 0.86698(9) 0.88827(8) 0.0182(2) Uani 1 1 d . . . . .
F8 F 0.07124(9) 0.33489(8) 0.75736(8) 0.0426(3) Uani 1 1 d . . . . .
C8 C 0.78183(11) 0.92095(10) 0.89941(9) 0.0223(3) Uani 1 1 d . . . . .
H8 H 0.780372 0.966404 0.880146 0.027 Uiso 1 1 calc R U . . .
F9 F 0.10981(8) 0.51489(8) 0.84994(7) 0.0336(2) Uani 1 1 d . . . . .
C9 C 0.70394(12) 0.90786(11) 0.93875(10) 0.0259(3) Uani 1 1 d . . . . .
H9 H 0.649260 0.944905 0.946741 0.031 Uiso 1 1 calc R U . . .
F10 F 0.27918(7) 0.60319(6) 0.84634(6) 0.02622(19) Uani 1 1 d . . . . .
C10 C 0.70472(12) 0.84125(11) 0.96670(10) 0.0259(3) Uani 1 1 d . . . . .
H10 H 0.651848 0.834078 0.995007 0.031 Uiso 1 1 calc R U . . .
F11 F 0.67492(7) 0.50716(7) 0.77258(6) 0.0303(2) Uani 1 1 d . . . . .
C11 C 0.78251(11) 0.78524(10) 0.95334(10) 0.0233(3) Uani 1 1 d . . . . .
H11 H 0.782059 0.738751 0.971213 0.028 Uiso 1 1 calc R U . . .
P1 P 1.06965(3) 0.92218(2) 0.91461(2) 0.02061(8) Uani 1 1 d . . . . .
F1 F 0.47999(8) 0.71371(6) 0.91374(6) 0.0286(2) Uani 1 1 d . . . . .
O1 O 1.10263(8) 0.96627(8) 0.85258(7) 0.0259(2) Uani 1 1 d . . . . .
N1 N 0.94711(9) 0.88044(8) 0.85323(8) 0.0192(2) Uani 1 1 d . . . . .
C1 C 1.02573(11) 0.94694(10) 0.78201(9) 0.0210(3) Uani 1 1 d . . . . .
F12 F 0.77334(8) 0.42587(8) 0.64824(7) 0.0391(3) Uani 1 1 d . . . . .
C12 C 0.86197(10) 0.79733(9) 0.91336(9) 0.0185(2) Uani 1 1 d . . . . .
F13 F 0.67384(9) 0.36125(10) 0.48611(7) 0.0480(3) Uani 1 1 d . . . . .
C13 C 0.92110(11) 0.66605(9) 0.76389(9) 0.0192(2) Uani 1 1 d . . . . .
F14 F 0.46687(9) 0.37670(8) 0.45172(6) 0.0386(3) Uani 1 1 d . . . . .
C14 C 0.81991(11) 0.66275(10) 0.72412(10) 0.0237(3) Uani 1 1 d . . . . .
H14 H 0.768644 0.688185 0.756614 0.028 Uiso 1 1 calc R U . . .
F15 F 0.36342(7) 0.45430(7) 0.57653(6) 0.0283(2) Uani 1 1 d . . . . .
C15 C 0.79387(13) 0.62241(12) 0.63721(11) 0.0303(3) Uani 1 1 d . . . . .
H15 H 0.724598 0.619352 0.610214 0.036 Uiso 1 1 calc R U . . .
F16 F 0.59951(7) 0.67212(7) 0.78222(6) 0.02681(19) Uani 1 1 d . . . . .
C16 C 0.86903(16) 0.58662(14) 0.58987(11) 0.0384(4) Uani 1 1 d . . . . .
H16 H 0.851430 0.559707 0.530338 0.046 Uiso 1 1 calc R U . . .
F17 F 0.58292(9) 0.81172(7) 0.74552(7) 0.0373(2) Uani 1 1 d . . . . .
C17 C 0.96987(15) 0.58995(15) 0.62908(11) 0.0404(4) Uani 1 1 d . . . . .
H17 H 1.021173 0.565589 0.596250 0.048 Uiso 1 1 calc R U . . .
F18 F 0.39464(10) 0.84491(8) 0.68311(8) 0.0411(3) Uani 1 1 d . . . . .
C18 C 0.99634(12) 0.62869(12) 0.71610(10) 0.0294(3) Uani 1 1 d . . . . .
H18 H 1.065141 0.629747 0.742860 0.035 Uiso 1 1 calc R U . . .
F19 F 0.22241(8) 0.73263(8) 0.65713(7) 0.0372(2) Uani 1 1 d . . . . .
C19 C 0.92397(10) 0.63151(10) 0.91286(9) 0.0205(3) Uani 1 1 d . . . . .
F20 F 0.23767(7) 0.58969(7) 0.68534(6) 0.0283(2) Uani 1 1 d . . . . .
C20 C 0.89180(11) 0.54418(10) 0.85460(10) 0.0237(3) Uani 1 1 d . . . . .
H20 H 0.887354 0.528268 0.796361 0.028 Uiso 1 1 calc R U . . .
C21 C 0.86614(13) 0.48015(12) 0.88205(13) 0.0322(4) Uani 1 1 d . . . . .
H21 H 0.844635 0.420391 0.842453 0.039 Uiso 1 1 calc R U . . .
C22 C 0.87187(13) 0.50330(13) 0.96649(13) 0.0341(4) Uani 1 1 d . . . . .
H22 H 0.853667 0.459483 0.984779 0.041 Uiso 1 1 calc R U . . .
C23 C 0.90407(13) 0.59021(13) 1.02497(12) 0.0323(3) Uani 1 1 d . . . . .
H23 H 0.908134 0.605595 1.083082 0.039 Uiso 1 1 calc R U . . .
C24 C 0.93035(12) 0.65468(11) 0.99875(10) 0.0267(3) Uani 1 1 d . . . . .
H24 H 0.952531 0.714165 1.038742 0.032 Uiso 1 1 calc R U . . .
C25 C 1.09113(10) 0.75173(9) 0.90980(8) 0.0180(2) Uani 1 1 d . . . . .
H25 H 1.124606 0.696680 0.881020 0.022 Uiso 1 1 calc R U . . .
C26 C 1.13155(10) 0.81811(10) 0.87749(9) 0.0208(3) Uani 1 1 d . . . . .
H26A H 1.117792 0.789770 0.815353 0.025 Uiso 1 1 calc R U . . .
H26B H 1.207528 0.832148 0.896870 0.025 Uiso 1 1 calc R U . . .
C27 C 1.12755(11) 0.77733(9) 1.00301(9) 0.0188(2) Uani 1 1 d . . . . .
C28 C 1.09431(12) 0.84922(10) 1.06612(9) 0.0242(3) Uani 1 1 d . . . . .
H28 H 1.049033 0.886026 1.051572 0.029 Uiso 1 1 calc R U . . .
C29 C 1.12703(14) 0.86721(11) 1.15000(10) 0.0292(3) Uani 1 1 d . . . . .
H29 H 1.104397 0.916416 1.192522 0.035 Uiso 1 1 calc R U . . .
C30 C 1.19260(15) 0.81360(12) 1.17186(10) 0.0332(4) Uani 1 1 d . . . . .
H30 H 1.213471 0.825162 1.229186 0.040 Uiso 1 1 calc R U . . .
C31 C 1.22767(14) 0.74311(12) 1.10996(10) 0.0309(3) Uani 1 1 d . . . . .
H31 H 1.274042 0.707259 1.124947 0.037 Uiso 1 1 calc R U . . .
C32 C 1.19502(12) 0.72483(10) 1.02594(9) 0.0236(3) Uani 1 1 d . . . . .
H32 H 1.218871 0.676150 0.983742 0.028 Uiso 1 1 calc R U . . .
C33 C 1.13169(13) 1.02804(11) 0.72010(11) 0.0275(3) Uani 1 1 d . . . . .
C34 C 1.22204(15) 0.97107(15) 0.71558(16) 0.0436(5) Uani 1 1 d . . . . .
H34A H 1.205596 0.915239 0.664557 0.065 Uiso 1 1 calc R U . . .
H34B H 1.233238 0.958027 0.764888 0.065 Uiso 1 1 calc R U . . .
H34C H 1.285048 1.003514 0.714397 0.065 Uiso 1 1 calc R U . . .
C35 C 1.12100(16) 1.05072(14) 0.64434(13) 0.0393(4) Uani 1 1 d . . . . .
H35A H 1.104861 0.995748 0.592448 0.059 Uiso 1 1 calc R U . . .
H35B H 1.186274 1.082168 0.645784 0.059 Uiso 1 1 calc R U . . .
H35C H 1.065017 1.088733 0.646353 0.059 Uiso 1 1 calc R U . . .
C36 C 1.15496(17) 1.11579(13) 0.79995(13) 0.0409(4) Uani 1 1 d . . . . .
H36A H 1.218552 1.148546 0.800161 0.061 Uiso 1 1 calc R U . . .
H36B H 1.164112 1.103014 0.849418 0.061 Uiso 1 1 calc R U . . .
H36C H 1.097049 1.151786 0.801204 0.061 Uiso 1 1 calc R U . . .
C37 C 0.75400(13) 0.89062(12) 0.59122(10) 0.0292(3) Uani 1 1 d . . . . .
C38 C 0.66844(15) 0.94017(15) 0.63571(13) 0.0402(4) Uani 1 1 d . . . . .
H38A H 0.605679 0.930742 0.594064 0.060 Uiso 1 1 calc R U . . .
H38B H 0.691936 1.003909 0.665478 0.060 Uiso 1 1 calc R U . . .
H38C H 0.653148 0.917451 0.675947 0.060 Uiso 1 1 calc R U . . .
C39 C 0.71784(19) 0.79068(14) 0.54732(13) 0.0471(5) Uani 1 1 d . . . . .
H39A H 0.656614 0.779527 0.503795 0.071 Uiso 1 1 calc R U . . .
H39B H 0.700193 0.770328 0.588544 0.071 Uiso 1 1 calc R U . . .
H39C H 0.773588 0.758300 0.521565 0.071 Uiso 1 1 calc R U . . .
C40 C 0.77153(18) 0.92254(16) 0.52447(13) 0.0445(5) Uani 1 1 d . . . . .
H40A H 0.828135 0.893417 0.497339 0.067 Uiso 1 1 calc R U . . .
H40B H 0.789715 0.987149 0.551069 0.067 Uiso 1 1 calc R U . . .
H40C H 0.707958 0.907478 0.482304 0.067 Uiso 1 1 calc R U . . .
C41 C 0.33747(10) 0.47426(10) 0.74852(9) 0.0195(2) Uani 1 1 d . . . . .
C42 C 0.26473(11) 0.51423(10) 0.79769(9) 0.0207(3) Uani 1 1 d . . . . .
C43 C 0.17632(11) 0.46988(11) 0.80095(10) 0.0242(3) Uani 1 1 d . . . . .
C44 C 0.15654(12) 0.37929(12) 0.75457(10) 0.0285(3) Uani 1 1 d . . . . .
C45 C 0.22692(13) 0.33535(11) 0.70618(10) 0.0282(3) Uani 1 1 d . . . . .
C46 C 0.31479(12) 0.38290(10) 0.70429(9) 0.0234(3) Uani 1 1 d . . . . .
C47 C 0.51162(10) 0.48232(10) 0.68229(9) 0.0197(2) Uani 1 1 d . . . . .
C48 C 0.61703(11) 0.47403(11) 0.69490(9) 0.0233(3) Uani 1 1 d . . . . .
C49 C 0.67161(12) 0.43301(12) 0.63076(10) 0.0282(3) Uani 1 1 d . . . . .
C50 C 0.62122(13) 0.40007(12) 0.54867(10) 0.0314(3) Uani 1 1 d . . . . .
C51 C 0.51688(13) 0.40781(11) 0.53172(9) 0.0275(3) Uani 1 1 d . . . . .
C52 C 0.46537(11) 0.44841(10) 0.59776(9) 0.0224(3) Uani 1 1 d . . . . .
C53 C 0.41995(10) 0.62400(9) 0.73885(8) 0.0187(2) Uani 1 1 d . . . . .
C54 C 0.32647(11) 0.64377(10) 0.70554(9) 0.0217(3) Uani 1 1 d . . . . .
C55 C 0.31597(12) 0.71803(11) 0.68909(10) 0.0263(3) Uani 1 1 d . . . . .
C56 C 0.40226(14) 0.77498(11) 0.70210(10) 0.0285(3) Uani 1 1 d . . . . .
C57 C 0.49733(13) 0.75785(11) 0.73339(10) 0.0261(3) Uani 1 1 d . . . . .
C58 C 0.50364(11) 0.68446(10) 0.75110(9) 0.0216(3) Uani 1 1 d . . . . .
C59 C 0.50518(10) 0.55971(10) 0.85202(9) 0.0201(3) Uani 1 1 d . . . . .
C60 C 0.51812(11) 0.64218(10) 0.92057(9) 0.0230(3) Uani 1 1 d . . . . .
C61 C 0.57008(13) 0.65807(12) 1.00037(9) 0.0288(3) Uani 1 1 d . . . . .
C62 C 0.61014(13) 0.58972(13) 1.01515(10) 0.0308(3) Uani 1 1 d . . . . .
C63 C 0.59661(12) 0.50549(12) 0.95022(11) 0.0281(3) Uani 1 1 d . . . . .
C64 C 0.54441(11) 0.49273(11) 0.87182(10) 0.0242(3) Uani 1 1 d . . . . .
F3 F 0.66021(9) 0.60382(9) 1.09184(7) 0.0443(3) Uani 1 1 d . . . . .
C3 C 0.94375(12) 0.95411(10) 0.65768(9) 0.0237(3) Uani 1 1 d . . . . .
H3 H 0.945545 0.971923 0.613605 0.028 Uiso 1 1 calc R U . . .
Cl1A Cl 0.56749(5) 1.03472(5) 1.10931(4) 0.0468(2) Uani 0.818(2) 1 d . . P A 1
Cl2A Cl 0.40296(9) 0.90229(7) 1.09446(11) 0.0863(4) Uani 0.818(2) 1 d . . P A 1
C70A C 0.5198(4) 0.9636(2) 1.1505(3) 0.0604(9) Uani 0.818(2) 1 d . . P A 1
H70A H 0.571790 0.922257 1.152000 0.072 Uiso 0.818(2) 1 calc R U P A 1
H70B H 0.511648 1.000095 1.209046 0.072 Uiso 0.818(2) 1 calc R U P A 1
Cl1B Cl 0.4172(3) 0.8912(2) 0.9666(3) 0.0734(15) Uani 0.182(2) 1 d . . P A 2
Cl2B Cl 0.4670(10) 0.9769(5) 1.1545(6) 0.145(5) Uani 0.182(2) 1 d . . P A 2
C70B C 0.4442(9) 0.9016(7) 1.0712(8) 0.034(2) Uani 0.182(2) 1 d . . P A 2
H70C H 0.384330 0.866035 1.074395 0.041 Uiso 0.182(2) 1 calc R U P A 2
H70D H 0.503540 0.866360 1.071392 0.041 Uiso 0.182(2) 1 calc R U P A 2
Cl3A Cl 0.05106(17) 0.81415(15) 0.45155(12) 0.0744(9) Uani 0.622(12) 1 d . U P B 3
Cl4A Cl -0.0227(5) 0.6403(3) 0.4382(3) 0.1282(16) Uani 0.622(12) 1 d . U P B 3
C71A C 0.0428(16) 0.7420(13) 0.5049(11) 0.116(4) Uani 0.622(12) 1 d . U P B 3
H71A H 0.113559 0.734003 0.527377 0.139 Uiso 0.622(12) 1 calc R U P B 3
H71B H 0.006672 0.770540 0.552757 0.139 Uiso 0.622(12) 1 calc R U P B 3
Cl3B Cl 0.0065(6) 0.6368(3) 0.4425(3) 0.0781(14) Uani 0.378(12) 1 d . U P B 6
Cl4B Cl 0.0696(12) 0.7981(7) 0.4474(7) 0.223(5) Uani 0.378(12) 1 d . U P B 6
C71B C 0.063(2) 0.7474(18) 0.5014(19) 0.114(6) Uani 0.378(12) 1 d . U P B 6
H71C H 0.021769 0.778731 0.544925 0.137 Uiso 0.378(12) 1 calc R U P B 6
H71D H 0.133814 0.747289 0.530318 0.137 Uiso 0.378(12) 1 calc R U P B 6
C1_4 C 0.3510(12) 0.8373(12) 0.4969(6) 0.139(5) Uani 0.659(6) 1 d D U P C 4
H1A_4 H 0.287065 0.806659 0.498880 0.208 Uiso 0.659(6) 1 calc R U P C 4
H1B_4 H 0.355513 0.900692 0.534412 0.208 Uiso 0.659(6) 1 calc R U P C 4
H1C_4 H 0.410948 0.811696 0.515035 0.208 Uiso 0.659(6) 1 calc R U P C 4
C2_4 C 0.3504(5) 0.8262(5) 0.4091(4) 0.0714(15) Uani 0.659(6) 1 d D U P C 4
H2A_4 H 0.323785 0.763986 0.369936 0.086 Uiso 0.659(6) 1 calc R U P C 4
H2B_4 H 0.301750 0.865274 0.396857 0.086 Uiso 0.659(6) 1 calc R U P C 4
C3_4 C 0.4539(3) 0.8470(3) 0.3924(2) 0.0456(9) Uani 0.659(6) 1 d D U P C 4
H3A_4 H 0.505677 0.816656 0.414703 0.055 Uiso 0.659(6) 1 calc R U P C 4
H3B_4 H 0.474481 0.911854 0.423466 0.055 Uiso 0.659(6) 1 calc R U P C 4
C4_4 C 0.4576(3) 0.8194(3) 0.2990(2) 0.0452(9) Uani 0.659(6) 1 d D U P C 4
H4A_4 H 0.455658 0.753999 0.268779 0.054 Uiso 0.659(6) 1 calc R U P C 4
H4B_4 H 0.398340 0.839233 0.271944 0.054 Uiso 0.659(6) 1 calc R U P C 4
C5_4 C 0.5592(6) 0.8651(8) 0.2988(7) 0.112(3) Uani 0.659(6) 1 d D U P C 4
H5A_4 H 0.567239 0.849571 0.240820 0.168 Uiso 0.659(6) 1 calc R U P C 4
H5B_4 H 0.616734 0.845557 0.326943 0.168 Uiso 0.659(6) 1 calc R U P C 4
H5C_4 H 0.559415 0.929644 0.328643 0.168 Uiso 0.659(6) 1 calc R U P C 4
C1_3 C 0.3594(11) 0.8631(17) 0.5054(8) 0.090(4) Uani 0.341(6) 1 d D U P C 5
H1D_3 H 0.381682 0.924505 0.516377 0.135 Uiso 0.341(6) 1 calc R U P C 5
H1E_3 H 0.406493 0.844853 0.542322 0.135 Uiso 0.341(6) 1 calc R U P C 5
H1F_3 H 0.288788 0.859502 0.516142 0.135 Uiso 0.341(6) 1 calc R U P C 5
C2_3 C 0.3613(17) 0.8053(14) 0.4192(9) 0.114(5) Uani 0.341(6) 1 d D U P C 5
H2C_3 H 0.375523 0.750338 0.426072 0.137 Uiso 0.341(6) 1 calc R U P C 5
H2D_3 H 0.285837 0.796012 0.396916 0.137 Uiso 0.341(6) 1 calc R U P C 5
C3_3 C 0.3981(7) 0.7844(6) 0.3423(6) 0.069(2) Uani 0.341(6) 1 d D U P C 5
H3C_3 H 0.337094 0.777593 0.299000 0.083 Uiso 0.341(6) 1 calc R U P C 5
H3D_3 H 0.423654 0.725146 0.325910 0.083 Uiso 0.341(6) 1 calc R U P C 5
C4_3 C 0.4803(11) 0.8442(10) 0.3359(10) 0.103(4) Uani 0.341(6) 1 d D U P C 5
H4C_3 H 0.444883 0.895468 0.334674 0.123 Uiso 0.341(6) 1 calc R U P C 5
H4D_3 H 0.528045 0.867405 0.390779 0.123 Uiso 0.341(6) 1 calc R U P C 5
C5_3 C 0.5470(12) 0.8265(7) 0.2754(9) 0.064(3) Uani 0.341(6) 1 d D U P C 5
H5D_3 H 0.506552 0.791709 0.218928 0.097 Uiso 0.341(6) 1 calc R U P C 5
H5E_3 H 0.602271 0.792782 0.287009 0.097 Uiso 0.341(6) 1 calc R U P C 5
H5F_3 H 0.577564 0.882820 0.278919 0.097 Uiso 0.341(6) 1 calc R U P C 5

loop_
_atom_site_aniso_label
_atom_site_aniso_U_11
_atom_site_aniso_U_22
_atom_site_aniso_U_33
_atom_site_aniso_U_23
_atom_site_aniso_U_13
_atom_site_aniso_U_12
B1 0.0134(6) 0.0227(7) 0.0164(6) 0.0060(5) 0.0025(5) 0.0015(5)
P2 0.01448(15) 0.01905(16) 0.01788(15) 0.00857(12) 0.00376(11) 0.00191(11)
F2 0.0572(7) 0.0405(6) 0.0173(4) 0.0046(4) -0.0011(4) -0.0077(5)
C2 0.0233(7) 0.0201(6) 0.0253(7) 0.0117(5) 0.0060(5) 0.0015(5)
F4 0.0312(5) 0.0545(7) 0.0464(6) 0.0366(6) 0.0064(5) 0.0123(5)
C4 0.0255(7) 0.0222(6) 0.0188(6) 0.0082(5) 0.0014(5) 0.0015(5)
F5 0.0336(5) 0.0281(5) 0.0326(5) 0.0123(4) 0.0054(4) 0.0085(4)
C5 0.0195(6) 0.0228(6) 0.0203(6) 0.0097(5) 0.0009(5) -0.0014(5)
F6 0.0337(5) 0.0238(4) 0.0314(5) 0.0033(4) 0.0132(4) 0.0037(4)
C6 0.0188(6) 0.0202(6) 0.0193(6) 0.0102(5) 0.0022(5) 0.0011(5)
F7 0.0508(7) 0.0249(5) 0.0438(6) 0.0031(5) 0.0108(5) -0.0122(5)
C7 0.0155(6) 0.0206(6) 0.0162(5) 0.0065(5) 0.0004(4) 0.0005(4)
F8 0.0322(6) 0.0478(7) 0.0446(6) 0.0176(5) 0.0089(5) -0.0166(5)
C8 0.0207(6) 0.0220(6) 0.0227(6) 0.0087(5) 0.0018(5) 0.0048(5)
F9 0.0228(4) 0.0443(6) 0.0395(5) 0.0194(5) 0.0169(4) 0.0063(4)
C9 0.0199(6) 0.0292(7) 0.0254(7) 0.0079(6) 0.0049(5) 0.0074(5)
F10 0.0256(4) 0.0238(4) 0.0272(4) 0.0062(4) 0.0120(4) 0.0037(3)
C10 0.0203(6) 0.0316(8) 0.0256(7) 0.0099(6) 0.0099(5) 0.0057(5)
F11 0.0154(4) 0.0481(6) 0.0208(4) 0.0088(4) 0.0010(3) 0.0050(4)
C11 0.0216(6) 0.0274(7) 0.0245(7) 0.0131(6) 0.0081(5) 0.0046(5)
P1 0.01744(16) 0.02209(17) 0.02159(17) 0.01071(14) -0.00172(12) -0.00178(12)
F1 0.0353(5) 0.0265(4) 0.0198(4) 0.0061(4) 0.0039(4) 0.0037(4)
O1 0.0196(5) 0.0297(5) 0.0320(6) 0.0201(5) -0.0037(4) -0.0054(4)
N1 0.0154(5) 0.0243(6) 0.0207(5) 0.0134(5) 0.0003(4) -0.0001(4)
C1 0.0190(6) 0.0217(6) 0.0226(6) 0.0110(5) 0.0007(5) 0.0003(5)
F12 0.0181(4) 0.0558(7) 0.0364(6) 0.0107(5) 0.0096(4) 0.0125(4)
C12 0.0165(6) 0.0202(6) 0.0186(6) 0.0080(5) 0.0038(5) 0.0028(5)
F13 0.0370(6) 0.0687(8) 0.0277(5) 0.0053(5) 0.0186(5) 0.0138(6)
C13 0.0173(6) 0.0216(6) 0.0184(6) 0.0082(5) 0.0031(5) 0.0006(5)
F14 0.0352(5) 0.0540(7) 0.0165(4) 0.0058(4) 0.0035(4) 0.0030(5)
C14 0.0175(6) 0.0256(7) 0.0255(7) 0.0092(6) 0.0018(5) 0.0000(5)
F15 0.0180(4) 0.0398(5) 0.0217(4) 0.0091(4) -0.0001(3) 0.0041(4)
C15 0.0256(7) 0.0322(8) 0.0277(7) 0.0111(6) -0.0042(6) -0.0020(6)
F16 0.0143(4) 0.0359(5) 0.0291(5) 0.0142(4) 0.0006(3) -0.0020(3)
C16 0.0387(10) 0.0466(10) 0.0198(7) 0.0064(7) -0.0001(6) -0.0014(8)
F17 0.0363(6) 0.0364(5) 0.0396(6) 0.0184(5) 0.0045(4) -0.0111(4)
C17 0.0333(9) 0.0544(12) 0.0234(8) 0.0050(8) 0.0094(7) 0.0077(8)
F18 0.0533(7) 0.0331(5) 0.0457(6) 0.0248(5) 0.0103(5) 0.0082(5)
C18 0.0206(7) 0.0401(9) 0.0221(7) 0.0074(6) 0.0052(5) 0.0058(6)
F19 0.0291(5) 0.0452(6) 0.0445(6) 0.0264(5) 0.0041(4) 0.0151(4)
C19 0.0148(6) 0.0233(6) 0.0275(7) 0.0143(5) 0.0046(5) 0.0027(5)
F20 0.0144(4) 0.0375(5) 0.0349(5) 0.0188(4) 0.0000(3) 0.0008(3)
C20 0.0155(6) 0.0241(7) 0.0318(7) 0.0139(6) -0.0006(5) 0.0005(5)
C21 0.0225(7) 0.0277(8) 0.0479(10) 0.0209(7) -0.0021(7) -0.0024(6)
C22 0.0224(7) 0.0393(9) 0.0543(11) 0.0347(9) 0.0037(7) 0.0015(6)
C23 0.0279(8) 0.0423(9) 0.0391(9) 0.0289(8) 0.0077(7) 0.0036(7)
C24 0.0255(7) 0.0305(7) 0.0292(7) 0.0167(6) 0.0080(6) 0.0031(6)
C25 0.0157(6) 0.0203(6) 0.0185(6) 0.0087(5) 0.0030(4) 0.0021(4)
C26 0.0145(6) 0.0270(7) 0.0238(6) 0.0143(5) 0.0022(5) 0.0008(5)
C27 0.0178(6) 0.0203(6) 0.0181(6) 0.0087(5) 0.0018(5) 0.0005(5)
C28 0.0277(7) 0.0221(6) 0.0226(7) 0.0090(5) 0.0045(5) 0.0066(5)
C29 0.0378(9) 0.0258(7) 0.0202(7) 0.0060(6) 0.0049(6) 0.0058(6)
C30 0.0433(10) 0.0333(8) 0.0194(7) 0.0100(6) -0.0008(6) 0.0054(7)
C31 0.0354(8) 0.0311(8) 0.0253(7) 0.0133(6) -0.0019(6) 0.0087(6)
C32 0.0245(7) 0.0220(6) 0.0221(6) 0.0081(5) 0.0017(5) 0.0048(5)
C33 0.0264(7) 0.0274(7) 0.0344(8) 0.0184(6) 0.0075(6) -0.0013(6)
C34 0.0271(8) 0.0511(11) 0.0693(14) 0.0384(11) 0.0185(9) 0.0061(8)
C35 0.0425(10) 0.0441(10) 0.0413(10) 0.0283(9) 0.0095(8) -0.0065(8)
C36 0.0472(11) 0.0326(9) 0.0400(10) 0.0153(8) 0.0040(8) -0.0150(8)
C37 0.0304(8) 0.0349(8) 0.0216(7) 0.0150(6) -0.0046(6) -0.0026(6)
C38 0.0293(8) 0.0551(12) 0.0383(10) 0.0247(9) -0.0023(7) 0.0056(8)
C39 0.0554(13) 0.0379(10) 0.0340(9) 0.0120(8) -0.0189(9) -0.0110(9)
C40 0.0465(11) 0.0619(13) 0.0313(9) 0.0308(9) -0.0053(8) -0.0042(9)
C41 0.0149(6) 0.0241(6) 0.0180(6) 0.0080(5) 0.0022(4) 0.0016(5)
C42 0.0178(6) 0.0237(6) 0.0201(6) 0.0085(5) 0.0038(5) 0.0021(5)
C43 0.0168(6) 0.0342(8) 0.0248(7) 0.0150(6) 0.0059(5) 0.0029(5)
C44 0.0220(7) 0.0354(8) 0.0286(7) 0.0155(6) 0.0023(6) -0.0077(6)
C45 0.0303(8) 0.0243(7) 0.0252(7) 0.0077(6) 0.0015(6) -0.0058(6)
C46 0.0217(6) 0.0251(7) 0.0199(6) 0.0062(5) 0.0042(5) 0.0013(5)
C47 0.0157(6) 0.0236(6) 0.0178(6) 0.0067(5) 0.0035(5) 0.0020(5)
C48 0.0172(6) 0.0291(7) 0.0203(6) 0.0073(5) 0.0035(5) 0.0034(5)
C49 0.0171(6) 0.0366(8) 0.0286(7) 0.0102(6) 0.0080(5) 0.0065(6)
C50 0.0283(8) 0.0377(9) 0.0237(7) 0.0056(6) 0.0133(6) 0.0075(6)
C51 0.0267(7) 0.0335(8) 0.0174(6) 0.0059(6) 0.0045(5) 0.0018(6)
C52 0.0172(6) 0.0274(7) 0.0199(6) 0.0077(5) 0.0027(5) 0.0029(5)
C53 0.0149(6) 0.0238(6) 0.0157(5) 0.0064(5) 0.0035(4) 0.0024(5)
C54 0.0169(6) 0.0266(7) 0.0203(6) 0.0083(5) 0.0039(5) 0.0031(5)
C55 0.0251(7) 0.0316(8) 0.0239(7) 0.0127(6) 0.0057(5) 0.0098(6)
C56 0.0375(9) 0.0255(7) 0.0257(7) 0.0128(6) 0.0094(6) 0.0065(6)
C57 0.0280(7) 0.0260(7) 0.0224(7) 0.0081(6) 0.0067(6) -0.0025(6)
C58 0.0179(6) 0.0268(7) 0.0182(6) 0.0074(5) 0.0038(5) 0.0016(5)
C59 0.0137(5) 0.0277(7) 0.0182(6) 0.0092(5) 0.0028(4) 0.0007(5)
C60 0.0204(6) 0.0291(7) 0.0188(6) 0.0100(5) 0.0031(5) -0.0002(5)
C61 0.0276(7) 0.0369(8) 0.0174(6) 0.0088(6) 0.0014(5) -0.0056(6)
C62 0.0225(7) 0.0501(10) 0.0224(7) 0.0203(7) -0.0012(6) -0.0040(7)
C63 0.0191(6) 0.0421(9) 0.0321(8) 0.0241(7) 0.0053(6) 0.0052(6)
C64 0.0192(6) 0.0299(7) 0.0241(7) 0.0118(6) 0.0051(5) 0.0032(5)
F3 0.0403(6) 0.0687(8) 0.0258(5) 0.0275(5) -0.0074(4) -0.0052(6)
C3 0.0291(7) 0.0237(7) 0.0206(6) 0.0114(5) 0.0052(5) 0.0025(5)
Cl1A 0.0401(3) 0.0640(4) 0.0333(3) 0.0162(3) 0.0091(2) 0.0138(3)
Cl2A 0.0566(6) 0.0560(5) 0.1468(13) 0.0550(7) -0.0122(7) -0.0037(5)
C70A 0.079(3) 0.0356(16) 0.066(2) 0.0230(16) 0.006(2) 0.0024(16)
Cl1B 0.0428(17) 0.0396(17) 0.114(4) 0.0089(18) 0.0140(19) 0.0089(13)
Cl2B 0.236(12) 0.091(5) 0.092(5) 0.035(4) -0.019(6) 0.082(6)
C70B 0.017(4) 0.022(4) 0.052(6) 0.008(4) -0.003(4) -0.005(4)
Cl3A 0.0896(15) 0.0533(8) 0.0666(12) 0.0230(6) -0.0181(7) 0.0096(7)
Cl4A 0.153(3) 0.151(3) 0.103(2) 0.091(2) -0.0181(19) -0.0076(19)
C71A 0.148(9) 0.118(7) 0.066(4) 0.044(4) -0.033(5) -0.016(6)
Cl3B 0.118(3) 0.0569(17) 0.0635(19) 0.0202(14) 0.044(2) 0.0018(14)
Cl4B 0.287(10) 0.094(4) 0.230(9) 0.046(4) -0.049(6) -0.003(5)
C71B 0.136(10) 0.076(7) 0.108(9) 0.050(6) -0.075(7) -0.005(6)
C1_4 0.169(10) 0.167(11) 0.104(6) 0.075(7) 0.050(6) -0.006(8)
C2_4 0.069(3) 0.094(4) 0.077(3) 0.058(3) 0.020(2) 0.026(3)
C3_4 0.0383(16) 0.057(2) 0.0477(18) 0.0309(16) 0.0002(13) 0.0043(14)
C4_4 0.0422(18) 0.048(2) 0.0397(17) 0.0169(15) -0.0037(14) 0.0073(14)
C5_4 0.050(3) 0.190(9) 0.159(8) 0.150(8) -0.013(4) -0.018(5)
C1_3 0.041(5) 0.168(13) 0.080(6) 0.078(7) -0.004(5) -0.005(6)
C2_3 0.116(8) 0.122(9) 0.110(7) 0.053(6) 0.024(6) 0.011(8)
C3_3 0.064(4) 0.080(5) 0.092(5) 0.063(4) 0.018(4) 0.023(4)
C4_3 0.089(7) 0.101(7) 0.105(8) 0.028(7) 0.023(6) 0.020(5)
C5_3 0.086(8) 0.059(5) 0.075(6) 0.046(5) 0.034(6) 0.027(5)

loop_
_atom_type_symbol
_atom_type_description
_atom_type_scat_dispersion_real
_atom_type_scat_dispersion_imag
_atom_type_scat_source
C C 0.0033 0.0016 'International Tables Vol C Tables 4.2.6.8 and 6.1.1.4'
H H 0.0000 0.0000 'International Tables Vol C Tables 4.2.6.8 and 6.1.1.4'
B B 0.0013 0.0007 'International Tables Vol C Tables 4.2.6.8 and 6.1.1.4'
N N 0.0061 0.0033 'International Tables Vol C Tables 4.2.6.8 and 6.1.1.4'
O O 0.0106 0.0060 'International Tables Vol C Tables 4.2.6.8 and 6.1.1.4'
F F 0.0171 0.0103 'International Tables Vol C Tables 4.2.6.8 and 6.1.1.4'
P P 0.1023 0.0942 'International Tables Vol C Tables 4.2.6.8 and 6.1.1.4'
Cl Cl 0.1484 0.1585 'International Tables Vol C Tables 4.2.6.8 and 6.1.1.4'

loop_
_geom_angle_atom_site_label_1
_geom_angle_atom_site_label_2
_geom_angle_atom_site_label_3
_geom_angle
_geom_angle_site_symmetry_1
_geom_angle_site_symmetry_3
_geom_angle_publ_flag
C41 B1 C47 113.06(11) . . ?
C41 B1 C53 113.57(11) . . ?
C47 B1 C53 101.81(11) . . ?
C41 B1 C59 102.49(11) . . ?
C47 B1 C59 113.43(11) . . ?
C53 B1 C59 112.95(11) . . ?
C19 P2 C13 109.20(7) . . ?
C19 P2 C12 107.04(7) . . ?
C13 P2 C12 106.93(7) . . ?
C19 P2 C25 107.50(7) . . ?
C13 P2 C25 107.88(7) . . ?
C12 P2 C25 118.06(7) . . ?
C1 C2 C3 115.07(13) . . ?
C1 C2 C33 122.16(14) . . ?
C3 C2 C33 122.75(13) . . ?
C3 C4 C5 118.72(14) . . ?
C3 C4 C37 122.56(14) . . ?
C5 C4 C37 118.68(14) . . ?
C6 C5 C4 118.49(13) . . ?
C6 C5 H5 120.8 . . ?
C4 C5 H5 120.8 . . ?
C5 C6 C1 121.48(13) . . ?
C5 C6 N1 127.10(13) . . ?
C1 C6 N1 111.40(12) . . ?
C8 C7 C12 120.14(13) . . ?
C8 C7 N1 122.17(13) . . ?
C12 C7 N1 117.68(12) . . ?
C9 C8 C7 119.53(14) . . ?
C9 C8 H8 120.2 . . ?
C7 C8 H8 120.2 . . ?
C8 C9 C10 120.84(14) . . ?
C8 C9 H9 119.6 . . ?
C10 C9 H9 119.6 . . ?
C11 C10 C9 120.09(14) . . ?
C11 C10 H10 120.0 . . ?
C9 C10 H10 120.0 . . ?
C10 C11 C12 119.87(14) . . ?
C10 C11 H11 120.1 . . ?
C12 C11 H11 120.1 . . ?
O1 P1 N1 92.66(6) . . ?
O1 P1 C26 101.11(7) . . ?
N1 P1 C26 98.24(7) . . ?
C1 O1 P1 112.68(9) . . ?
C7 N1 C6 123.07(11) . . ?
C7 N1 P1 121.19(10) . . ?
C6 N1 P1 110.15(9) . . ?
C2 C1 C6 122.29(13) . . ?
C2 C1 O1 124.61(13) . . ?
C6 C1 O1 112.97(12) . . ?
C7 C12 C11 119.45(13) . . ?
C7 C12 P2 118.09(10) . . ?
C11 C12 P2 121.57(11) . . ?
C14 C13 C18 119.87(14) . . ?
C14 C13 P2 118.82(11) . . ?
C18 C13 P2 121.26(11) . . ?
C15 C14 C13 120.16(14) . . ?
C15 C14 H14 119.9 . . ?
C13 C14 H14 119.9 . . ?
C16 C15 C14 119.88(15) . . ?
C16 C15 H15 120.1 . . ?
C14 C15 H15 120.1 . . ?
C15 C16 C17 120.21(16) . . ?
C15 C16 H16 119.9 . . ?
C17 C16 H16 119.9 . . ?
C16 C17 C18 120.38(17) . . ?
C16 C17 H17 119.8 . . ?
C18 C17 H17 119.8 . . ?
C17 C18 C13 119.48(15) . . ?
C17 C18 H18 120.3 . . ?
C13 C18 H18 120.3 . . ?
C20 C19 C24 119.93(14) . . ?
C20 C19 P2 119.53(12) . . ?
C24 C19 P2 120.46(12) . . ?
C19 C20 C21 119.72(16) . . ?
C19 C20 H20 120.1 . . ?
C21 C20 H20 120.1 . . ?
C22 C21 C20 120.18(16) . . ?
C22 C21 H21 119.9 . . ?
C20 C21 H21 119.9 . . ?
C21 C22 C23 120.42(15) . . ?
C21 C22 H22 119.8 . . ?
C23 C22 H22 119.8 . . ?
C24 C23 C22 120.14(17) . . ?
C24 C23 H23 119.9 . . ?
C22 C23 H23 119.9 . . ?
C23 C24 C19 119.61(16) . . ?
C23 C24 H24 120.2 . . ?
C19 C24 H24 120.2 . . ?
C27 C25 C26 115.24(12) . . ?
C27 C25 P2 111.72(9) . . ?
C26 C25 P2 115.35(9) . . ?
C27 C25 H25 104.3 . . ?
C26 C25 H25 104.3 . . ?
P2 C25 H25 104.3 . . ?
C25 C26 P1 112.14(10) . . ?
C25 C26 H26A 109.2 . . ?
P1 C26 H26A 109.2 . . ?
C25 C26 H26B 109.2 . . ?
P1 C26 H26B 109.2 . . ?
H26A C26 H26B 107.9 . . ?
C32 C27 C28 118.76(13) . . ?
C32 C27 C25 118.16(13) . . ?
C28 C27 C25 123.06(13) . . ?
C29 C28 C27 120.44(14) . . ?
C29 C28 H28 119.8 . . ?
C27 C28 H28 119.8 . . ?
C30 C29 C28 120.22(15) . . ?
C30 C29 H29 119.9 . . ?
C28 C29 H29 119.9 . . ?
C29 C30 C31 119.90(15) . . ?
C29 C30 H30 120.0 . . ?
C31 C30 H30 120.0 . . ?
C30 C31 C32 120.03(15) . . ?
C30 C31 H31 120.0 . . ?
C32 C31 H31 120.0 . . ?
C31 C32 C27 120.62(14) . . ?
C31 C32 H32 119.7 . . ?
C27 C32 H32 119.7 . . ?
C2 C33 C35 112.08(14) . . ?
C2 C33 C34 108.79(13) . . ?
C35 C33 C34 107.49(16) . . ?
C2 C33 C36 109.98(14) . . ?
C35 C33 C36 107.86(15) . . ?
C34 C33 C36 110.63(17) . . ?
C33 C34 H34A 109.5 . . ?
C33 C34 H34B 109.5 . . ?
H34A C34 H34B 109.5 . . ?
C33 C34 H34C 109.5 . . ?
H34A C34 H34C 109.5 . . ?
H34B C34 H34C 109.5 . . ?
C33 C35 H35A 109.5 . . ?
C33 C35 H35B 109.5 . . ?
H35A C35 H35B 109.5 . . ?
C33 C35 H35C 109.5 . . ?
H35A C35 H35C 109.5 . . ?
H35B C35 H35C 109.5 . . ?
C33 C36 H36A 109.5 . . ?
C33 C36 H36B 109.5 . . ?
H36A C36 H36B 109.5 . . ?
C33 C36 H36C 109.5 . . ?
H36A C36 H36C 109.5 . . ?
H36B C36 H36C 109.5 . . ?
C4 C37 C40 112.14(15) . . ?
C4 C37 C39 109.83(14) . . ?
C40 C37 C39 108.49(16) . . ?
C4 C37 C38 108.67(14) . . ?
C40 C37 C38 108.64(16) . . ?
C39 C37 C38 109.01(17) . . ?
C37 C38 H38A 109.5 . . ?
C37 C38 H38B 109.5 . . ?
H38A C38 H38B 109.5 . . ?
C37 C38 H38C 109.5 . . ?
H38A C38 H38C 109.5 . . ?
H38B C38 H38C 109.5 . . ?
C37 C39 H39A 109.5 . . ?
C37 C39 H39B 109.5 . . ?
H39A C39 H39B 109.5 . . ?
C37 C39 H39C 109.5 . . ?
H39A C39 H39C 109.5 . . ?
H39B C39 H39C 109.5 . . ?
C37 C40 H40A 109.5 . . ?
C37 C40 H40B 109.5 . . ?
H40A C40 H40B 109.5 . . ?
C37 C40 H40C 109.5 . . ?
H40A C40 H40C 109.5 . . ?
H40B C40 H40C 109.5 . . ?
C46 C41 C42 113.30(13) . . ?
C46 C41 B1 127.21(13) . . ?
C42 C41 B1 119.15(12) . . ?
F10 C42 C43 115.89(13) . . ?
F10 C42 C41 119.46(12) . . ?
C43 C42 C41 124.65(14) . . ?
F9 C43 C44 120.17(14) . . ?
F9 C43 C42 120.16(14) . . ?
C44 C43 C42 119.66(14) . . ?
F8 C44 C43 120.52(15) . . ?
F8 C44 C45 120.90(15) . . ?
C43 C44 C45 118.57(14) . . ?
F7 C45 C44 119.68(15) . . ?
F7 C45 C46 120.49(15) . . ?
C44 C45 C46 119.82(15) . . ?
F6 C46 C41 121.06(13) . . ?
F6 C46 C45 114.98(14) . . ?
C41 C46 C45 123.96(14) . . ?
C48 C47 C52 113.41(13) . . ?
C48 C47 B1 126.54(12) . . ?
C52 C47 B1 119.79(12) . . ?
F11 C48 C49 114.53(13) . . ?
F11 C48 C47 121.32(13) . . ?
C49 C48 C47 124.14(14) . . ?
F12 C49 C50 119.89(14) . . ?
F12 C49 C48 120.54(15) . . ?
C50 C49 C48 119.57(14) . . ?
F13 C50 C49 119.95(15) . . ?
F13 C50 C51 120.82(15) . . ?
C49 C50 C51 119.23(14) . . ?
F14 C51 C50 119.85(14) . . ?
F14 C51 C52 120.97(14) . . ?
C50 C51 C52 119.18(14) . . ?
F15 C52 C51 115.99(13) . . ?
F15 C52 C47 119.58(13) . . ?
C51 C52 C47 124.43(14) . . ?
C54 C53 C58 113.14(13) . . ?
C54 C53 B1 128.18(13) . . ?
C58 C53 B1 118.35(12) . . ?
F20 C54 C55 114.71(13) . . ?
F20 C54 C53 121.38(13) . . ?
C55 C54 C53 123.91(14) . . ?
F19 C55 C56 119.78(15) . . ?
F19 C55 C54 120.23(15) . . ?
C56 C55 C54 119.93(15) . . ?
F18 C56 C57 120.22(16) . . ?
F18 C56 C55 120.99(16) . . ?
C57 C56 C55 118.77(15) . . ?
F17 C57 C56 119.92(15) . . ?
F17 C57 C58 120.82(15) . . ?
C56 C57 C58 119.25(15) . . ?
F16 C58 C57 115.99(13) . . ?
F16 C58 C53 119.09(13) . . ?
C57 C58 C53 124.92(14) . . ?
C60 C59 C64 113.38(13) . . ?
C60 C59 B1 126.83(13) . . ?
C64 C59 B1 119.66(13) . . ?
F1 C60 C59 121.38(13) . . ?
F1 C60 C61 114.84(14) . . ?
C59 C60 C61 123.78(15) . . ?
F2 C61 C62 119.56(15) . . ?
F2 C61 C60 120.50(16) . . ?
C62 C61 C60 119.94(16) . . ?
F3 C62 C61 120.72(17) . . ?
F3 C62 C63 120.25(17) . . ?
C61 C62 C63 119.02(15) . . ?
F4 C63 C62 119.88(15) . . ?
F4 C63 C64 121.05(16) . . ?
C62 C63 C64 119.08(15) . . ?
F5 C64 C63 115.95(14) . . ?
F5 C64 C59 119.33(13) . . ?
C63 C64 C59 124.71(15) . . ?
C4 C3 C2 123.92(14) . . ?
C4 C3 H3 118.0 . . ?
C2 C3 H3 118.0 . . ?
Cl2A C70A Cl1A 114.1(3) . . ?
Cl2A C70A H70A 108.7 . . ?
Cl1A C70A H70A 108.7 . . ?
Cl2A C70A H70B 108.7 . . ?
Cl1A C70A H70B 108.7 . . ?
H70A C70A H70B 107.6 . . ?
Cl2B C70B Cl1B 134.6(9) . . ?
Cl2B C70B H70C 103.6 . . ?
Cl1B C70B H70C 103.6 . . ?
Cl2B C70B H70D 103.6 . . ?
Cl1B C70B H70D 103.6 . . ?
H70C C70B H70D 105.3 . . ?
Cl4A C71A Cl3A 111.3(9) . . ?
Cl4A C71A H71A 109.4 . . ?
Cl3A C71A H71A 109.4 . . ?
Cl4A C71A H71B 109.4 . . ?
Cl3A C71A H71B 109.4 . . ?
H71A C71A H71B 108.0 . . ?
Cl4B C71B Cl3B 112.7(17) . . ?
Cl4B C71B H71C 109.1 . . ?
Cl3B C71B H71C 109.1 . . ?
Cl4B C71B H71D 109.1 . . ?
Cl3B C71B H71D 109.1 . . ?
H71C C71B H71D 107.8 . . ?
C2_4 C1_4 H1A_4 109.5 . . ?
C2_4 C1_4 H1B_4 109.5 . . ?
H1A_4 C1_4 H1B_4 109.5 . . ?
C2_4 C1_4 H1C_4 109.5 . . ?
H1A_4 C1_4 H1C_4 109.5 . . ?
H1B_4 C1_4 H1C_4 109.5 . . ?
C3_4 C2_4 C1_4 114.5(8) . . ?
C3_4 C2_4 H2A_4 108.6 . . ?
C1_4 C2_4 H2A_4 108.6 . . ?
C3_4 C2_4 H2B_4 108.6 . . ?
C1_4 C2_4 H2B_4 108.6 . . ?
H2A_4 C2_4 H2B_4 107.6 . . ?
C2_4 C3_4 C4_4 114.5(4) . . ?
C2_4 C3_4 H3A_4 108.6 . . ?
C4_4 C3_4 H3A_4 108.6 . . ?
C2_4 C3_4 H3B_4 108.6 . . ?
C4_4 C3_4 H3B_4 108.6 . . ?
H3A_4 C3_4 H3B_4 107.6 . . ?
C5_4 C4_4 C3_4 105.0(5) . . ?
C5_4 C4_4 H4A_4 110.7 . . ?
C3_4 C4_4 H4A_4 110.7 . . ?
C5_4 C4_4 H4B_4 110.7 . . ?
C3_4 C4_4 H4B_4 110.7 . . ?
H4A_4 C4_4 H4B_4 108.8 . . ?
C4_4 C5_4 H5A_4 109.5 . . ?
C4_4 C5_4 H5B_4 109.5 . . ?
H5A_4 C5_4 H5B_4 109.5 . . ?
C4_4 C5_4 H5C_4 109.5 . . ?
H5A_4 C5_4 H5C_4 109.5 . . ?
H5B_4 C5_4 H5C_4 109.5 . . ?
C2_3 C1_3 H1D_3 109.5 . . ?
C2_3 C1_3 H1E_3 109.5 . . ?
H1D_3 C1_3 H1E_3 109.5 . . ?
C2_3 C1_3 H1F_3 109.5 . . ?
H1D_3 C1_3 H1F_3 109.5 . . ?
H1E_3 C1_3 H1F_3 109.5 . . ?
C3_3 C2_3 C1_3 151.8(18) . . ?
C3_3 C2_3 H2C_3 98.6 . . ?
C1_3 C2_3 H2C_3 98.6 . . ?
C3_3 C2_3 H2D_3 98.6 . . ?
C1_3 C2_3 H2D_3 98.6 . . ?
H2C_3 C2_3 H2D_3 103.9 . . ?
C2_3 C3_3 C4_3 121.4(12) . . ?
C2_3 C3_3 H3C_3 107.0 . . ?
C4_3 C3_3 H3C_3 107.0 . . ?
C2_3 C3_3 H3D_3 107.0 . . ?
C4_3 C3_3 H3D_3 107.0 . . ?
H3C_3 C3_3 H3D_3 106.7 . . ?
C5_3 C4_3 C3_3 130.1(13) . . ?
C5_3 C4_3 H4C_3 104.7 . . ?
C3_3 C4_3 H4C_3 104.7 . . ?
C5_3 C4_3 H4D_3 104.7 . . ?
C3_3 C4_3 H4D_3 104.7 . . ?
H4C_3 C4_3 H4D_3 105.7 . . ?
C4_3 C5_3 H5D_3 109.5 . . ?
C4_3 C5_3 H5E_3 109.5 . . ?
H5D_3 C5_3 H5E_3 109.5 . . ?
C4_3 C5_3 H5F_3 109.5 . . ?
H5D_3 C5_3 H5F_3 109.5 . . ?
H5E_3 C5_3 H5F_3 109.5 . . ?

loop_
_geom_bond_atom_site_label_1
_geom_bond_atom_site_label_2
_geom_bond_distance
_geom_bond_site_symmetry_2
_geom_bond_publ_flag
B1 C41 1.645(2) . ?
B1 C47 1.655(2) . ?
B1 C53 1.656(2) . ?
B1 C59 1.657(2) . ?
P2 C19 1.7985(15) . ?
P2 C13 1.8007(15) . ?
P2 C12 1.8029(15) . ?
P2 C25 1.8473(15) . ?
F2 C61 1.345(2) . ?
C2 C1 1.391(2) . ?
C2 C3 1.406(2) . ?
C2 C33 1.531(2) . ?
F4 C63 1.344(2) . ?
C4 C3 1.397(2) . ?
C4 C5 1.402(2) . ?
C4 C37 1.532(2) . ?
F5 C64 1.3499(19) . ?
C5 C6 1.381(2) . ?
C5 H5 0.9500 . ?
F6 C46 1.3466(18) . ?
C6 C1 1.391(2) . ?
C6 N1 1.4179(18) . ?
F7 C45 1.3373(19) . ?
C7 C8 1.3935(19) . ?
C7 C12 1.4031(19) . ?
C7 N1 1.4105(18) . ?
F8 C44 1.3392(18) . ?
C8 C9 1.384(2) . ?
C8 H8 0.9500 . ?
F9 C43 1.3490(18) . ?
C9 C10 1.389(2) . ?
C9 H9 0.9500 . ?
F10 C42 1.3568(17) . ?
C10 C11 1.385(2) . ?
C10 H10 0.9500 . ?
F11 C48 1.3461(18) . ?
C11 C12 1.403(2) . ?
C11 H11 0.9500 . ?
P1 O1 1.6563(12) . ?
P1 N1 1.7376(14) . ?
P1 C26 1.8434(16) . ?
F1 C60 1.3487(19) . ?
O1 C1 1.3983(18) . ?
F12 C49 1.3444(18) . ?
F13 C50 1.3438(18) . ?
C13 C14 1.394(2) . ?
C13 C18 1.395(2) . ?
F14 C51 1.3446(18) . ?
C14 C15 1.387(2) . ?
C14 H14 0.9500 . ?
F15 C52 1.3517(17) . ?
C15 C16 1.385(3) . ?
C15 H15 0.9500 . ?
F16 C58 1.3525(17) . ?
C16 C17 1.386(3) . ?
C16 H16 0.9500 . ?
F17 C57 1.3446(19) . ?
C17 C18 1.389(2) . ?
C17 H17 0.9500 . ?
F18 C56 1.3410(19) . ?
C18 H18 0.9500 . ?
F19 C55 1.3454(18) . ?
C19 C20 1.392(2) . ?
C19 C24 1.402(2) . ?
F20 C54 1.3525(18) . ?
C20 C21 1.394(2) . ?
C20 H20 0.9500 . ?
C21 C22 1.378(3) . ?
C21 H21 0.9500 . ?
C22 C23 1.388(3) . ?
C22 H22 0.9500 . ?
C23 C24 1.387(2) . ?
C23 H23 0.9500 . ?
C24 H24 0.9500 . ?
C25 C27 1.5240(19) . ?
C25 C26 1.5529(19) . ?
C25 H25 1.0000 . ?
C26 H26A 0.9900 . ?
C26 H26B 0.9900 . ?
C27 C32 1.396(2) . ?
C27 C28 1.398(2) . ?
C28 C29 1.389(2) . ?
C28 H28 0.9500 . ?
C29 C30 1.386(2) . ?
C29 H29 0.9500 . ?
C30 C31 1.386(2) . ?
C30 H30 0.9500 . ?
C31 C32 1.390(2) . ?
C31 H31 0.9500 . ?
C32 H32 0.9500 . ?
C33 C35 1.533(2) . ?
C33 C34 1.533(3) . ?
C33 C36 1.536(3) . ?
C34 H34A 0.9800 . ?
C34 H34B 0.9800 . ?
C34 H34C 0.9800 . ?
C35 H35A 0.9800 . ?
C35 H35B 0.9800 . ?
C35 H35C 0.9800 . ?
C36 H36A 0.9800 . ?
C36 H36B 0.9800 . ?
C36 H36C 0.9800 . ?
C37 C40 1.532(2) . ?
C37 C39 1.533(3) . ?
C37 C38 1.537(3) . ?
C38 H38A 0.9800 . ?
C38 H38B 0.9800 . ?
C38 H38C 0.9800 . ?
C39 H39A 0.9800 . ?
C39 H39B 0.9800 . ?
C39 H39C 0.9800 . ?
C40 H40A 0.9800 . ?
C40 H40B 0.9800 . ?
C40 H40C 0.9800 . ?
C41 C46 1.386(2) . ?
C41 C42 1.3919(19) . ?
C42 C43 1.376(2) . ?
C43 C44 1.376(2) . ?
C44 C45 1.378(2) . ?
C45 C46 1.389(2) . ?
C47 C48 1.388(2) . ?
C47 C52 1.395(2) . ?
C48 C49 1.387(2) . ?
C49 C50 1.375(2) . ?
C50 C51 1.378(2) . ?
C51 C52 1.383(2) . ?
C53 C54 1.3892(19) . ?
C53 C58 1.391(2) . ?
C54 C55 1.388(2) . ?
C55 C56 1.378(2) . ?
C56 C57 1.375(2) . ?
C57 C58 1.383(2) . ?
C59 C60 1.390(2) . ?
C59 C64 1.391(2) . ?
C60 C61 1.391(2) . ?
C61 C62 1.371(3) . ?
C62 F3 1.3420(18) . ?
C62 C63 1.381(3) . ?
C63 C64 1.384(2) . ?
C3 H3 0.9500 . ?
Cl1A C70A 1.772(4) . ?
Cl2A C70A 1.722(5) . ?
C70A H70A 0.9900 . ?
C70A H70B 0.9900 . ?
Cl1B C70B 1.776(15) . ?
Cl2B C70B 1.469(15) . ?
C70B H70C 0.9900 . ?
C70B H70D 0.9900 . ?
Cl3A C71A 1.821(18) . ?
Cl4A C71A 1.71(2) . ?
C71A H71A 0.9900 . ?
C71A H71B 0.9900 . ?
Cl3B C71B 1.76(3) . ?
Cl4B C71B 1.53(3) . ?
C71B H71C 0.9900 . ?
C71B H71D 0.9900 . ?
C1_4 C2_4 1.497(10) . ?
C1_4 H1A_4 0.9800 . ?
C1_4 H1B_4 0.9800 . ?
C1_4 H1C_4 0.9800 . ?
C2_4 C3_4 1.494(7) . ?
C2_4 H2A_4 0.9900 . ?
C2_4 H2B_4 0.9900 . ?
C3_4 C4_4 1.540(5) . ?
C3_4 H3A_4 0.9900 . ?
C3_4 H3B_4 0.9900 . ?
C4_4 C5_4 1.513(7) . ?
C4_4 H4A_4 0.9900 . ?
C4_4 H4B_4 0.9900 . ?
C5_4 H5A_4 0.9800 . ?
C5_4 H5B_4 0.9800 . ?
C5_4 H5C_4 0.9800 . ?
C1_3 C2_3 1.439(13) . ?
C1_3 H1D_3 0.9800 . ?
C1_3 H1E_3 0.9800 . ?
C1_3 H1F_3 0.9800 . ?
C2_3 C3_3 1.434(11) . ?
C2_3 H2C_3 0.9900 . ?
C2_3 H2D_3 0.9900 . ?
C3_3 C4_3 1.493(11) . ?
C3_3 H3C_3 0.9900 . ?
C3_3 H3D_3 0.9900 . ?
C4_3 C5_3 1.434(12) . ?
C4_3 H4C_3 0.9900 . ?
C4_3 H4D_3 0.9900 . ?
C5_3 H5D_3 0.9800 . ?
C5_3 H5E_3 0.9800 . ?
C5_3 H5F_3 0.9800 . ?

loop_
_geom_torsion_atom_site_label_1
_geom_torsion_atom_site_label_2
_geom_torsion_atom_site_label_3
_geom_torsion_atom_site_label_4
_geom_torsion
_geom_torsion_site_symmetry_1
_geom_torsion_site_symmetry_2
_geom_torsion_site_symmetry_3
_geom_torsion_site_symmetry_4
_geom_torsion_publ_flag
C3 C4 C5 C6 1.6(2) . . . . ?
C37 C4 C5 C6 -176.37(14) . . . . ?
C4 C5 C6 C1 -0.9(2) . . . . ?
C4 C5 C6 N1 177.69(14) . . . . ?
C12 C7 C8 C9 2.9(2) . . . . ?
N1 C7 C8 C9 -176.12(13) . . . . ?
C7 C8 C9 C10 -0.5(2) . . . . ?
C8 C9 C10 C11 -1.8(2) . . . . ?
C9 C10 C11 C12 1.6(2) . . . . ?
N1 P1 O1 C1 -3.39(11) . . . . ?
C26 P1 O1 C1 95.55(11) . . . . ?
C8 C7 N1 C6 -42.6(2) . . . . ?
C12 C7 N1 C6 138.35(14) . . . . ?
C8 C7 N1 P1 108.36(14) . . . . ?
C12 C7 N1 P1 -70.65(16) . . . . ?
C5 C6 N1 C7 -24.7(2) . . . . ?
C1 C6 N1 C7 154.03(13) . . . . ?
C5 C6 N1 P1 -178.48(13) . . . . ?
C1 C6 N1 P1 0.24(15) . . . . ?
O1 P1 N1 C7 -152.56(11) . . . . ?
C26 P1 N1 C7 105.81(12) . . . . ?
O1 P1 N1 C6 1.80(10) . . . . ?
C26 P1 N1 C6 -99.84(10) . . . . ?
C3 C2 C1 C6 0.3(2) . . . . ?
C33 C2 C1 C6 179.03(14) . . . . ?
C3 C2 C1 O1 -175.34(14) . . . . ?
C33 C2 C1 O1 3.4(2) . . . . ?
C5 C6 C1 C2 0.0(2) . . . . ?
N1 C6 C1 C2 -178.83(13) . . . . ?
C5 C6 C1 O1 176.06(13) . . . . ?
N1 C6 C1 O1 -2.74(17) . . . . ?
P1 O1 C1 C2 -179.84(12) . . . . ?
P1 O1 C1 C6 4.18(16) . . . . ?
C8 C7 C12 C11 -3.0(2) . . . . ?
N1 C7 C12 C11 175.99(13) . . . . ?
C8 C7 C12 P2 166.34(11) . . . . ?
N1 C7 C12 P2 -14.63(17) . . . . ?
C10 C11 C12 C7 0.8(2) . . . . ?
C10 C11 C12 P2 -168.19(12) . . . . ?
C19 P2 C12 C7 -175.65(11) . . . . ?
C13 P2 C12 C7 -58.71(13) . . . . ?
C25 P2 C12 C7 63.03(13) . . . . ?
C19 P2 C12 C11 -6.51(14) . . . . ?
C13 P2 C12 C11 110.43(13) . . . . ?
C25 P2 C12 C11 -127.83(12) . . . . ?
C19 P2 C13 C14 86.61(13) . . . . ?
C12 P2 C13 C14 -28.89(14) . . . . ?
C25 P2 C13 C14 -156.84(12) . . . . ?
C19 P2 C13 C18 -90.92(14) . . . . ?
C12 P2 C13 C18 153.59(13) . . . . ?
C25 P2 C13 C18 25.64(15) . . . . ?
C18 C13 C14 C15 0.0(2) . . . . ?
P2 C13 C14 C15 -177.54(12) . . . . ?
C13 C14 C15 C16 -1.0(3) . . . . ?
C14 C15 C16 C17 0.8(3) . . . . ?
C15 C16 C17 C18 0.4(3) . . . . ?
C16 C17 C18 C13 -1.4(3) . . . . ?
C14 C13 C18 C17 1.2(3) . . . . ?
P2 C13 C18 C17 178.68(15) . . . . ?
C13 P2 C19 C20 3.42(13) . . . . ?
C12 P2 C19 C20 118.85(12) . . . . ?
C25 P2 C19 C20 -113.37(12) . . . . ?
C13 P2 C19 C24 -173.38(12) . . . . ?
C12 P2 C19 C24 -57.95(13) . . . . ?
C25 P2 C19 C24 69.83(13) . . . . ?
C24 C19 C20 C21 0.0(2) . . . . ?
P2 C19 C20 C21 -176.85(12) . . . . ?
C19 C20 C21 C22 0.5(2) . . . . ?
C20 C21 C22 C23 -0.6(3) . . . . ?
C21 C22 C23 C24 0.3(3) . . . . ?
C22 C23 C24 C19 0.1(2) . . . . ?
C20 C19 C24 C23 -0.3(2) . . . . ?
P2 C19 C24 C23 176.54(12) . . . . ?
C19 P2 C25 C27 -51.13(11) . . . . ?
C13 P2 C25 C27 -168.79(9) . . . . ?
C12 P2 C25 C27 69.96(11) . . . . ?
C19 P2 C25 C26 174.72(10) . . . . ?
C13 P2 C25 C26 57.06(12) . . . . ?
C12 P2 C25 C26 -64.19(12) . . . . ?
C27 C25 C26 P1 -71.86(13) . . . . ?
P2 C25 C26 P1 60.67(12) . . . . ?
O1 P1 C26 C25 -165.93(9) . . . . ?
N1 P1 C26 C25 -71.56(11) . . . . ?
C26 C25 C27 C32 -112.39(15) . . . . ?
P2 C25 C27 C32 113.41(13) . . . . ?
C26 C25 C27 C28 69.40(18) . . . . ?
P2 C25 C27 C28 -64.80(16) . . . . ?
C32 C27 C28 C29 -0.8(2) . . . . ?
C25 C27 C28 C29 177.44(14) . . . . ?
C27 C28 C29 C30 -0.4(3) . . . . ?
C28 C29 C30 C31 1.6(3) . . . . ?
C29 C30 C31 C32 -1.6(3) . . . . ?
C30 C31 C32 C27 0.5(3) . . . . ?
C28 C27 C32 C31 0.7(2) . . . . ?
C25 C27 C32 C31 -177.59(14) . . . . ?
C1 C2 C33 C35 179.38(15) . . . . ?
C3 C2 C33 C35 -2.0(2) . . . . ?
C1 C2 C33 C34 60.7(2) . . . . ?
C3 C2 C33 C34 -120.68(18) . . . . ?
C1 C2 C33 C36 -60.6(2) . . . . ?
C3 C2 C33 C36 118.01(18) . . . . ?
C3 C4 C37 C40 4.3(2) . . . . ?
C5 C4 C37 C40 -177.83(16) . . . . ?
C3 C4 C37 C39 125.04(18) . . . . ?
C5 C4 C37 C39 -57.1(2) . . . . ?
C3 C4 C37 C38 -115.80(17) . . . . ?
C5 C4 C37 C38 62.05(19) . . . . ?
C47 B1 C41 C46 16.8(2) . . . . ?
C53 B1 C41 C46 132.13(15) . . . . ?
C59 B1 C41 C46 -105.71(16) . . . . ?
C47 B1 C41 C42 -170.31(12) . . . . ?
C53 B1 C41 C42 -54.94(17) . . . . ?
C59 B1 C41 C42 67.21(16) . . . . ?
C46 C41 C42 F10 177.97(13) . . . . ?
B1 C41 C42 F10 4.1(2) . . . . ?
C46 C41 C42 C43 -2.4(2) . . . . ?
B1 C41 C42 C43 -176.26(14) . . . . ?
F10 C42 C43 F9 0.5(2) . . . . ?
C41 C42 C43 F9 -179.18(14) . . . . ?
F10 C42 C43 C44 -178.97(14) . . . . ?
C41 C42 C43 C44 1.4(2) . . . . ?
F9 C43 C44 F8 0.1(2) . . . . ?
C42 C43 C44 F8 179.56(15) . . . . ?
F9 C43 C44 C45 -179.09(15) . . . . ?
C42 C43 C44 C45 0.4(2) . . . . ?
F8 C44 C45 F7 0.0(3) . . . . ?
C43 C44 C45 F7 179.18(15) . . . . ?
F8 C44 C45 C46 179.97(15) . . . . ?
C43 C44 C45 C46 -0.8(2) . . . . ?
C42 C41 C46 F6 -177.32(13) . . . . ?
B1 C41 C46 F6 -4.0(2) . . . . ?
C42 C41 C46 C45 1.9(2) . . . . ?
B1 C41 C46 C45 175.15(14) . . . . ?
F7 C45 C46 F6 -1.1(2) . . . . ?
C44 C45 C46 F6 178.87(15) . . . . ?
F7 C45 C46 C41 179.63(15) . . . . ?
C44 C45 C46 C41 -0.4(3) . . . . ?
C41 B1 C47 C48 -129.61(15) . . . . ?
C53 B1 C47 C48 108.18(16) . . . . ?
C59 B1 C47 C48 -13.5(2) . . . . ?
C41 B1 C47 C52 56.70(18) . . . . ?
C53 B1 C47 C52 -65.51(16) . . . . ?
C59 B1 C47 C52 172.84(13) . . . . ?
C52 C47 C48 F11 176.71(14) . . . . ?
B1 C47 C48 F11 2.7(2) . . . . ?
C52 C47 C48 C49 -2.5(2) . . . . ?
B1 C47 C48 C49 -176.58(15) . . . . ?
F11 C48 C49 F12 2.2(2) . . . . ?
C47 C48 C49 F12 -178.47(16) . . . . ?
F11 C48 C49 C50 -177.27(16) . . . . ?
C47 C48 C49 C50 2.0(3) . . . . ?
F12 C49 C50 F13 -0.4(3) . . . . ?
C48 C49 C50 F13 179.14(17) . . . . ?
F12 C49 C50 C51 179.94(17) . . . . ?
C48 C49 C50 C51 -0.6(3) . . . . ?
F13 C50 C51 F14 -0.4(3) . . . . ?
C49 C50 C51 F14 179.31(17) . . . . ?
F13 C50 C51 C52 -179.81(16) . . . . ?
C49 C50 C51 C52 -0.1(3) . . . . ?
F14 C51 C52 F15 0.1(2) . . . . ?
C50 C51 C52 F15 179.52(16) . . . . ?
F14 C51 C52 C47 179.99(15) . . . . ?
C50 C51 C52 C47 -0.6(3) . . . . ?
C48 C47 C52 F15 -178.29(14) . . . . ?
B1 C47 C52 F15 -3.8(2) . . . . ?
C48 C47 C52 C51 1.8(2) . . . . ?
B1 C47 C52 C51 176.31(15) . . . . ?
C41 B1 C53 C54 -13.04(19) . . . . ?
C47 B1 C53 C54 108.82(15) . . . . ?
C59 B1 C53 C54 -129.19(14) . . . . ?
C41 B1 C53 C58 173.94(12) . . . . ?
C47 B1 C53 C58 -64.20(15) . . . . ?
C59 B1 C53 C58 57.78(16) . . . . ?
C58 C53 C54 F20 176.50(12) . . . . ?
B1 C53 C54 F20 3.2(2) . . . . ?
C58 C53 C54 C55 -2.5(2) . . . . ?
B1 C53 C54 C55 -175.81(14) . . . . ?
F20 C54 C55 F19 1.3(2) . . . . ?
C53 C54 C55 F19 -179.66(14) . . . . ?
F20 C54 C55 C56 -175.90(14) . . . . ?
C53 C54 C55 C56 3.1(2) . . . . ?
F19 C55 C56 F18 -0.2(2) . . . . ?
C54 C55 C56 F18 176.99(14) . . . . ?
F19 C55 C56 C57 -178.83(14) . . . . ?
C54 C55 C56 C57 -1.6(2) . . . . ?
F18 C56 C57 F17 0.4(2) . . . . ?
C55 C56 C57 F17 179.06(14) . . . . ?
F18 C56 C57 C58 -178.83(14) . . . . ?
C55 C56 C57 C58 -0.2(2) . . . . ?
F17 C57 C58 F16 1.2(2) . . . . ?
C56 C57 C58 F16 -179.57(13) . . . . ?
F17 C57 C58 C53 -178.50(13) . . . . ?
C56 C57 C58 C53 0.8(2) . . . . ?
C54 C53 C58 F16 -179.13(12) . . . . ?
B1 C53 C58 F16 -5.09(19) . . . . ?
C54 C53 C58 C57 0.5(2) . . . . ?
B1 C53 C58 C57 174.58(13) . . . . ?
C41 B1 C59 C60 -108.18(15) . . . . ?
C47 B1 C59 C60 129.60(15) . . . . ?
C53 B1 C59 C60 14.40(19) . . . . ?
C41 B1 C59 C64 67.34(15) . . . . ?
C47 B1 C59 C64 -54.88(17) . . . . ?
C53 B1 C59 C64 -170.08(12) . . . . ?
C64 C59 C60 F1 -176.56(13) . . . . ?
B1 C59 C60 F1 -0.8(2) . . . . ?
C64 C59 C60 C61 3.4(2) . . . . ?
B1 C59 C60 C61 179.14(14) . . . . ?
F1 C60 C61 F2 -0.7(2) . . . . ?
C59 C60 C61 F2 179.36(14) . . . . ?
F1 C60 C61 C62 178.56(14) . . . . ?
C59 C60 C61 C62 -1.4(2) . . . . ?
F2 C61 C62 F3 -0.5(2) . . . . ?
C60 C61 C62 F3 -179.78(14) . . . . ?
F2 C61 C62 C63 178.31(15) . . . . ?
C60 C61 C62 C63 -1.0(2) . . . . ?
F3 C62 C63 F4 0.1(2) . . . . ?
C61 C62 C63 F4 -178.77(15) . . . . ?
F3 C62 C63 C64 179.80(14) . . . . ?
C61 C62 C63 C64 1.0(2) . . . . ?
F4 C63 C64 F5 -0.1(2) . . . . ?
C62 C63 C64 F5 -179.84(14) . . . . ?
F4 C63 C64 C59 -178.91(14) . . . . ?
C62 C63 C64 C59 1.4(2) . . . . ?
C60 C59 C64 F5 177.84(13) . . . . ?
B1 C59 C64 F5 1.7(2) . . . . ?
C60 C59 C64 C63 -3.4(2) . . . . ?
B1 C59 C64 C63 -179.48(13) . . . . ?
C5 C4 C3 C2 -1.4(2) . . . . ?
C37 C4 C3 C2 176.48(15) . . . . ?
C1 C2 C3 C4 0.4(2) . . . . ?
C33 C2 C3 C4 -178.31(15) . . . . ?
C1_4 C2_4 C3_4 C4_4 169.3(8) . . . . ?
C2_4 C3_4 C4_4 C5_4 167.3(6) . . . . ?
C1_3 C2_3 C3_3 C4_3 4(5) . . . . ?
C2_3 C3_3 C4_3 C5_3 161.1(18) . . . . ?
